data_7040313
loop_
_publ_author_name
'Chanawanno, Kullapa'
'Holstrom, Cole'
'Crandall, Laura A.'
'Dodge, Henry'
'Nemykin, Victor N.'
'Herrick, Richard S.'
'Ziegler, Christopher J.'

_publ_section_title
;
 The synthesis and structures of 1,1'-bis(sulfonyl)ferrocene derivatives.
;
_journal_issue 36
_journal_name_full 'Dalton transactions (Cambridge, England : 2003)'
_journal_page_first 14320
_journal_page_last 14326
_journal_paper_doi 10.1039/c6dt02669a
_journal_volume 45
_journal_year 2016
_chemical_formula_sum 'C15 H18 Cl Fe N O6 S2'
_chemical_formula_weight 463.72
_space_group_crystal_system triclinic
_space_group_IT_number 2
_space_group_name_Hall '-P 1'
_space_group_name_H-M_alt 'P -1'
_symmetry_space_group_name_Hall '-P 1'
_symmetry_space_group_name_H-M 'P -1'
_atom_sites_solution_hydrogens geom
_audit_creation_method SHELXL-2014/7
_audit_update_record
;
2016-06-24 deposited with the CCDC.
2016-08-15 downloaded from the CCDC.
;
_cell_angle_alpha 90.4550(10)
_cell_angle_beta 93.3320(10)
_cell_angle_gamma 108.2330(10)
_cell_formula_units_Z 2
_cell_length_a 6.1935(2)
_cell_length_b 6.8408(3)
_cell_length_c 21.6753(8)
_cell_measurement_reflns_used 9900
_cell_measurement_temperature 100(2)
_cell_measurement_theta_max 30.78
_cell_measurement_theta_min 3.47
_cell_volume 870.44(6)
_computing_cell_refinement 'Bruker SAINT'
_computing_data_collection 'Bruker APEX2'
_computing_data_reduction 'Bruker SAINT'
_computing_molecular_graphics 'Bruker SHELXTL'
_computing_publication_material 'Bruker SHELXTL'
_computing_structure_refinement 'SHELXL-2014/7 (Sheldrick, 2014)'
_computing_structure_solution 'SHELXL-2014/7 (Sheldrick, 2014)'
_diffrn_ambient_temperature 100(2)
_diffrn_measured_fraction_theta_full 0.999
_diffrn_measured_fraction_theta_max 0.999
_diffrn_measurement_device_type 'Bruker APEX-II CCD'
_diffrn_measurement_method '\f and \w scans'
_diffrn_radiation_type MoK\a
_diffrn_radiation_wavelength 0.71073
_diffrn_reflns_av_R_equivalents 0.0304
_diffrn_reflns_av_unetI/netI 0.0210
_diffrn_reflns_Laue_measured_fraction_full 0.999
_diffrn_reflns_Laue_measured_fraction_max 0.999
_diffrn_reflns_limit_h_max 7
_diffrn_reflns_limit_h_min -7
_diffrn_reflns_limit_k_max 8
_diffrn_reflns_limit_k_min -8
_diffrn_reflns_limit_l_max 27
_diffrn_reflns_limit_l_min -27
_diffrn_reflns_number 23712
_diffrn_reflns_point_group_measured_fraction_full 0.999
_diffrn_reflns_point_group_measured_fraction_max 0.999
_diffrn_reflns_theta_full 25.242
_diffrn_reflns_theta_max 26.997
_diffrn_reflns_theta_min 1.883
_diffrn_source 'fine-focus sealed tube'
_exptl_absorpt_coefficient_mu 1.294
_exptl_absorpt_correction_T_max 0.7462
_exptl_absorpt_correction_T_min 0.6075
_exptl_absorpt_correction_type multi-scan
_exptl_absorpt_process_details SADABS
_exptl_crystal_colour yellow
_exptl_crystal_density_diffrn 1.769
_exptl_crystal_density_meas ?
_exptl_crystal_density_method 'not measured'
_exptl_crystal_description plate
_exptl_crystal_F_000 476
_exptl_crystal_size_max 0.637
_exptl_crystal_size_mid 0.332
_exptl_crystal_size_min 0.313
_refine_diff_density_max 0.717
_refine_diff_density_min -0.850
_refine_diff_density_rms 0.085
_refine_ls_extinction_method none
_refine_ls_goodness_of_fit_ref 0.965
_refine_ls_hydrogen_treatment constr
_refine_ls_matrix_type full
_refine_ls_number_parameters 236
_refine_ls_number_reflns 3795
_refine_ls_number_restraints 0
_refine_ls_restrained_S_all 0.965
_refine_ls_R_factor_all 0.0363
_refine_ls_R_factor_gt 0.0335
_refine_ls_shift/su_max 0.001
_refine_ls_shift/su_mean 0.000
_refine_ls_structure_factor_coef Fsqd
_refine_ls_weighting_details 'w=1/[\s^2^(Fo^2^)+(0.0412P)^2^+1.7897P] where P=(Fo^2^+2Fc^2^)/3'
_refine_ls_weighting_scheme calc
_refine_ls_wR_factor_gt 0.0814
_refine_ls_wR_factor_ref 0.0846
_reflns_Friedel_coverage 0.000
_reflns_number_gt 3546
_reflns_number_total 3795
_reflns_threshold_expression 'I > 2\s(I)'
_cod_data_source_file c6dt02669a2.cif
_cod_data_source_block 7
_cod_depositor_comments
;
The following automatic conversions were performed:

'_exptl_absorpt_correction_type' value 'Multi-scan' changed to
'multi-scan' according to
/usr/data/users/saulius/crontab/automatic-downloads/rss-feeds/RSC/lib/dictionaries/cif_core.dic
dictionary named 'cif_core.dic' version 2.4.2 from 2011-04-26.

'_exptl_crystal_density_meas' value 'not measured' was changed to '?'
- the value is perceived as not measured.

Automatic conversion script
Id: cif_fix_values 4268 2015-11-12 08:31:59Z antanas 

 Adding full bibliography for 7040307--7040318.cif.
;
_cod_database_code 7040313
_shelx_shelxl_version_number 2014/7
_shelx_space_group_comment
;
The symmetry employed for this shelxl refinement is uniquely defined
by the following loop, which should always be used as a source of
symmetry information in preference to the above space-group names.
They are only intended as comments.
;

loop_
_space_group_symop_operation_xyz
'x, y, z'
'-x, -y, -z'

loop_
_atom_site_label
_atom_site_type_symbol
_atom_site_fract_x
_atom_site_fract_y
_atom_site_fract_z
_atom_site_U_iso_or_equiv
_atom_site_adp_type
_atom_site_occupancy
_atom_site_site_symmetry_order
_atom_site_calc_flag
_atom_site_refinement_flags_posn
_atom_site_refinement_flags_adp
C1 C 0.8663(4) 0.5831(3) 0.10624(9) 0.0123(4) Uani 1 1 d . .
C2 C 1.0916(4) 0.6100(3) 0.13148(10) 0.0144(4) Uani 1 1 d . .
H2 H 1.1591 0.4991 0.1429 0.017 Uiso 1 1 calc R U
C3 C 1.2022(4) 0.8257(3) 0.13628(10) 0.0163(4) Uani 1 1 d . .
H3 H 1.3617 0.8942 0.1536 0.020 Uiso 1 1 calc R U
C4 C 1.0468(4) 0.9289(3) 0.11420(10) 0.0157(4) Uani 1 1 d . .
H4 H 1.0790 1.0815 0.1137 0.019 Uiso 1 1 calc R U
C5 C 0.8364(4) 0.7796(3) 0.09511(9) 0.0142(4) Uani 1 1 d . .
H5 H 0.6958 0.8060 0.0773 0.017 Uiso 1 1 calc R U
C6 C 0.9805(4) 0.8929(3) 0.26903(9) 0.0118(4) Uani 1 1 d . .
C7 C 0.7577(4) 0.8827(3) 0.24437(9) 0.0138(4) Uani 1 1 d . .
H7 H 0.7019 1.0019 0.2346 0.017 Uiso 1 1 calc R U
C8 C 0.6312(4) 0.6706(3) 0.23657(9) 0.0155(4) Uani 1 1 d . .
H8 H 0.4702 0.6139 0.2191 0.019 Uiso 1 1 calc R U
C9 C 0.7745(4) 0.5518(3) 0.25617(9) 0.0155(4) Uani 1 1 d . .
H9 H 0.7303 0.3981 0.2548 0.019 Uiso 1 1 calc R U
C10 C 0.9913(4) 0.6880(3) 0.27638(9) 0.0136(4) Uani 1 1 d . .
H10 H 1.1258 0.6487 0.2929 0.016 Uiso 1 1 calc R U
C12 C 0.9540(4) 1.2201(3) 0.37847(9) 0.0142(4) Uani 1 1 d . .
H12A H 0.8164 1.1332 0.3543 0.017 Uiso 1 1 calc R U
H12B H 0.9821 1.3649 0.3665 0.017 Uiso 1 1 calc R U
C13 C 0.9185(4) 1.2001(3) 0.44696(9) 0.0144(4) Uani 1 1 d . .
H13A H 1.0607 1.2796 0.4707 0.017 Uiso 1 1 calc R U
H13B H 0.8834 1.0538 0.4580 0.017 Uiso 1 1 calc R U
C14 C 0.7249(4) 1.2784(3) 0.46451(10) 0.0160(4) Uani 1 1 d . .
H14A H 0.7578 1.4232 0.4520 0.019 Uiso 1 1 calc R U
H14B H 0.5819 1.1958 0.4416 0.019 Uiso 1 1 calc R U
C15 C 0.6921(4) 1.2663(3) 0.53274(10) 0.0144(4) Uani 1 1 d . .
C16 C 0.4566(4) 1.3038(3) 0.61143(10) 0.0178(4) Uani 1 1 d . .
H16A H 0.4941 1.1908 0.6322 0.027 Uiso 1 1 calc R U
H16B H 0.2960 1.2898 0.6160 0.027 Uiso 1 1 calc R U
H16C H 0.5527 1.4356 0.6301 0.027 Uiso 1 1 calc R U
Cl1 Cl 0.72726(10) 0.26133(9) 0.00963(3) 0.02334(14) Uani 1 1 d . .
Fe1 Fe 0.91678(5) 0.74177(4) 0.18653(2) 0.01058(9) Uani 1 1 d . .
N1 N 1.1515(3) 1.1533(3) 0.36568(8) 0.0142(4) Uani 1 1 d . .
H1 H 1.2428 1.1339 0.3960 0.017 Uiso 1 1 calc R U
O1 O 0.4388(3) 0.3756(2) 0.08690(8) 0.0229(4) Uani 1 1 d . .
O2 O 0.6971(3) 0.2010(2) 0.13561(7) 0.0204(3) Uani 1 1 d . .
O3 O 1.1673(3) 1.2870(2) 0.26004(7) 0.0165(3) Uani 1 1 d . .
O4 O 1.4086(3) 1.0732(2) 0.29461(7) 0.0172(3) Uani 1 1 d . .
O5 O 0.8248(3) 1.2357(2) 0.57137(7) 0.0190(3) Uani 1 1 d . .
O6 O 0.4969(3) 1.2967(2) 0.54600(7) 0.0174(3) Uani 1 1 d . .
S1 S 0.65707(9) 0.34849(8) 0.09404(2) 0.01303(12) Uani 1 1 d . .
S2 S 1.19617(8) 1.11606(7) 0.29338(2) 0.01139(12) Uani 1 1 d . .

loop_
_atom_site_aniso_label
_atom_site_aniso_U_11
_atom_site_aniso_U_22
_atom_site_aniso_U_33
_atom_site_aniso_U_23
_atom_site_aniso_U_13
_atom_site_aniso_U_12
C1 0.0147(10) 0.0115(9) 0.0101(9) -0.0010(7) 0.0009(7) 0.0035(8)
C2 0.0133(10) 0.0165(10) 0.0132(10) -0.0018(8) 0.0027(8) 0.0040(8)
C3 0.0149(10) 0.0167(10) 0.0148(10) -0.0014(8) 0.0047(8) 0.0006(8)
C4 0.0199(11) 0.0132(10) 0.0122(9) 0.0005(7) 0.0045(8) 0.0016(8)
C5 0.0173(10) 0.0134(10) 0.0113(9) 0.0020(7) 0.0021(8) 0.0037(8)
C6 0.0149(10) 0.0107(9) 0.0089(9) -0.0002(7) 0.0021(7) 0.0027(8)
C7 0.0126(10) 0.0160(10) 0.0128(9) -0.0003(7) 0.0024(8) 0.0042(8)
C8 0.0151(10) 0.0177(10) 0.0112(9) -0.0008(8) 0.0028(8) 0.0013(8)
C9 0.0211(11) 0.0127(9) 0.0105(9) 0.0007(7) 0.0042(8) 0.0015(8)
C10 0.0187(10) 0.0125(9) 0.0100(9) 0.0016(7) 0.0019(8) 0.0053(8)
C12 0.0161(10) 0.0153(10) 0.0114(9) -0.0004(7) -0.0009(8) 0.0057(8)
C13 0.0164(10) 0.0139(9) 0.0125(10) -0.0010(7) 0.0006(8) 0.0043(8)
C14 0.0181(11) 0.0190(10) 0.0121(10) 0.0008(8) -0.0001(8) 0.0075(8)
C15 0.0163(10) 0.0093(9) 0.0166(10) 0.0000(7) 0.0028(8) 0.0020(8)
C16 0.0202(11) 0.0209(11) 0.0121(10) 0.0007(8) 0.0054(8) 0.0052(9)
Cl1 0.0272(3) 0.0220(3) 0.0157(3) -0.0070(2) 0.0030(2) 0.0003(2)
Fe1 0.01206(16) 0.00931(15) 0.00977(15) -0.00032(10) 0.00165(11) 0.00233(11)
N1 0.0146(9) 0.0171(9) 0.0103(8) -0.0014(7) -0.0025(7) 0.0047(7)
O1 0.0143(8) 0.0192(8) 0.0338(9) -0.0024(7) 0.0003(7) 0.0037(6)
O2 0.0260(9) 0.0131(7) 0.0188(8) 0.0028(6) 0.0001(6) 0.0017(6)
O3 0.0196(8) 0.0105(7) 0.0180(8) 0.0015(6) 0.0028(6) 0.0024(6)
O4 0.0128(7) 0.0177(7) 0.0209(8) -0.0011(6) 0.0026(6) 0.0043(6)
O5 0.0226(8) 0.0244(8) 0.0127(7) 0.0022(6) 0.0006(6) 0.0113(7)
O6 0.0174(8) 0.0227(8) 0.0136(7) 0.0025(6) 0.0029(6) 0.0082(6)
S1 0.0136(3) 0.0108(2) 0.0134(2) -0.00049(18) 0.00172(18) 0.00174(19)
S2 0.0114(2) 0.0101(2) 0.0119(2) -0.00092(17) 0.00159(18) 0.00208(18)

loop_
_atom_type_symbol
_atom_type_description
_atom_type_scat_dispersion_real
_atom_type_scat_dispersion_imag
_atom_type_scat_source
C C 0.0033 0.0016 'International Tables Vol C Tables 4.2.6.8 and 6.1.1.4'
H H 0.0000 0.0000 'International Tables Vol C Tables 4.2.6.8 and 6.1.1.4'
N N 0.0061 0.0033 'International Tables Vol C Tables 4.2.6.8 and 6.1.1.4'
O O 0.0106 0.0060 'International Tables Vol C Tables 4.2.6.8 and 6.1.1.4'
S S 0.1246 0.1234 'International Tables Vol C Tables 4.2.6.8 and 6.1.1.4'
Cl Cl 0.1484 0.1585 'International Tables Vol C Tables 4.2.6.8 and 6.1.1.4'
Fe Fe 0.3463 0.8444 'International Tables Vol C Tables 4.2.6.8 and 6.1.1.4'

loop_
_geom_angle_atom_site_label_1
_geom_angle_atom_site_label_2
_geom_angle_atom_site_label_3
_geom_angle
C2 C1 C5 110.03(18)
C2 C1 S1 124.81(16)
C5 C1 S1 125.11(16)
C2 C1 Fe1 70.78(12)
C5 C1 Fe1 71.29(12)
S1 C1 Fe1 122.42(11)
C3 C2 C1 106.20(19)
C3 C2 Fe1 70.54(12)
C1 C2 Fe1 67.91(12)
C2 C3 C4 108.90(19)
C2 C3 Fe1 68.92(12)
C4 C3 Fe1 70.14(12)
C5 C4 C3 108.79(18)
C5 C4 Fe1 69.30(12)
C3 C4 Fe1 69.46(12)
C4 C5 C1 106.09(18)
C4 C5 Fe1 70.46(12)
C1 C5 Fe1 67.31(11)
C7 C6 C10 109.20(18)
C7 C6 S2 125.71(16)
C10 C6 S2 124.82(16)
C7 C6 Fe1 70.62(12)
C10 C6 Fe1 70.20(11)
S2 C6 Fe1 130.03(11)
C8 C7 C6 106.72(18)
C8 C7 Fe1 70.16(12)
C6 C7 Fe1 68.12(11)
C7 C8 C9 108.60(19)
C7 C8 Fe1 69.35(12)
C9 C8 Fe1 69.46(12)
C10 C9 C8 108.69(18)
C10 C9 Fe1 69.21(12)
C8 C9 Fe1 69.87(12)
C9 C10 C6 106.79(18)
C9 C10 Fe1 70.28(12)
C6 C10 Fe1 68.37(11)
N1 C12 C13 108.32(16)
C12 C13 C14 111.42(17)
C15 C14 C13 112.19(17)
O5 C15 O6 123.4(2)
O5 C15 C14 125.0(2)
O6 C15 C14 111.60(18)
C1 Fe1 C6 176.65(8)
C1 Fe1 C2 41.31(8)
C6 Fe1 C2 135.75(9)
C1 Fe1 C10 135.74(8)
C6 Fe1 C10 41.44(8)
C2 Fe1 C10 108.49(8)
C1 Fe1 C7 141.72(9)
C6 Fe1 C7 41.26(8)
C2 Fe1 C7 176.87(8)
C10 Fe1 C7 69.72(8)
C1 Fe1 C9 110.45(8)
C6 Fe1 C9 68.47(8)
C2 Fe1 C9 111.75(9)
C10 Fe1 C9 40.50(8)
C7 Fe1 C9 68.71(8)
C1 Fe1 C5 41.40(8)
C6 Fe1 C5 141.46(8)
C2 Fe1 C5 69.83(8)
C10 Fe1 C5 176.99(8)
C7 Fe1 C5 112.07(9)
C9 Fe1 C5 137.37(9)
C1 Fe1 C8 113.04(8)
C6 Fe1 C8 68.37(8)
C2 Fe1 C8 141.73(9)
C10 Fe1 C8 68.70(8)
C7 Fe1 C8 40.49(8)
C9 Fe1 C8 40.67(9)
C5 Fe1 C8 110.93(9)
C1 Fe1 C3 68.14(8)
C6 Fe1 C3 110.57(9)
C2 Fe1 C3 40.54(8)
C10 Fe1 C3 112.09(9)
C7 Fe1 C3 137.31(9)
C9 Fe1 C3 141.34(9)
C5 Fe1 C3 68.40(9)
C8 Fe1 C3 177.56(8)
C1 Fe1 C4 68.10(8)
C6 Fe1 C4 113.10(8)
C2 Fe1 C4 68.61(9)
C10 Fe1 C4 141.91(9)
C7 Fe1 C4 111.07(9)
C9 Fe1 C4 177.53(9)
C5 Fe1 C4 40.24(8)
C8 Fe1 C4 137.65(9)
C3 Fe1 C4 40.40(9)
C12 N1 S2 118.08(14)
C15 O6 C16 116.04(17)
O1 S1 O2 120.60(10)
O1 S1 C1 110.47(10)
O2 S1 C1 110.36(10)
O1 S1 Cl1 106.71(8)
O2 S1 Cl1 105.24(7)
C1 S1 Cl1 101.48(7)
O3 S2 O4 120.49(9)
O3 S2 N1 106.81(9)
O4 S2 N1 105.89(9)
O3 S2 C6 109.40(10)
O4 S2 C6 108.14(10)
N1 S2 C6 105.03(9)

loop_
_geom_bond_atom_site_label_1
_geom_bond_atom_site_label_2
_geom_bond_distance
C1 C2 1.425(3)
C1 C5 1.433(3)
C1 S1 1.725(2)
C1 Fe1 2.000(2)
C2 C3 1.419(3)
C2 Fe1 2.038(2)
C3 C4 1.425(3)
C3 Fe1 2.059(2)
C4 C5 1.418(3)
C4 Fe1 2.068(2)
C5 Fe1 2.053(2)
C6 C7 1.431(3)
C6 C10 1.434(3)
C6 S2 1.739(2)
C6 Fe1 2.014(2)
C7 C8 1.420(3)
C7 Fe1 2.047(2)
C8 C9 1.428(3)
C8 Fe1 2.058(2)
C9 C10 1.416(3)
C9 Fe1 2.052(2)
C10 Fe1 2.038(2)
C12 N1 1.473(3)
C12 C13 1.515(3)
C13 C14 1.524(3)
C14 C15 1.504(3)
C15 O5 1.204(3)
C15 O6 1.336(3)
C16 O6 1.457(2)
Cl1 S1 2.0322(8)
N1 S2 1.6386(18)
O1 S1 1.4207(17)
O2 S1 1.4269(16)
O3 S2 1.4320(15)
O4 S2 1.4338(16)
